data_7023874
loop_
_publ_author_name
'Cadranel, Alejandro'
'Aramburu Tro\<selj, Bruno M'
'Yamazaki, Shiori'
'Albor\'es, Pablo'
'Kleiman, Valeria D.'
'Baraldo, Luis M.'

_publ_section_title
;
 Emissive cyanide-bridged bimetallic compounds as building blocks for
 polymeric antennae.
;
_journal_issue 48
_journal_name_full 'Dalton transactions (Cambridge, England : 2003)'
_journal_page_first 16723
_journal_page_last 16732
_journal_paper_doi 10.1039/c3dt51164b
_journal_volume 42
_journal_year 2013
_chemical_formula_sum 'C47 H38 F12 N11 O3 P2 Ru2'
_chemical_formula_weight 1296.96
_chemical_name_systematic
;
?
;
_space_group_IT_number 14
_symmetry_cell_setting monoclinic
_symmetry_space_group_name_Hall '-P 2yn'
_symmetry_space_group_name_H-M 'P 1 21/n 1'
_atom_sites_solution_hydrogens geom
_atom_sites_solution_primary direct
_atom_sites_solution_secondary difmap
_audit_creation_method SHELXL-97
_cell_angle_alpha 90.0
_cell_angle_beta 101.602(9)
_cell_angle_gamma 90.0
_cell_formula_units_Z 4
_cell_length_a 13.8415(11)
_cell_length_b 17.7504(11)
_cell_length_c 22.213(2)
_cell_measurement_reflns_used 2813
_cell_measurement_temperature 298(2)
_cell_measurement_theta_max 28.7559
_cell_measurement_theta_min 3.7381
_cell_volume 5346.1(7)
_computing_structure_refinement 'SHELXL-97 (Sheldrick, 1997)'
_diffrn_ambient_temperature 298(2)
_diffrn_measured_fraction_theta_full 0.992
_diffrn_measured_fraction_theta_max 0.992
_diffrn_radiation_monochromator graphite
_diffrn_radiation_source 'fine-focus sealed tube'
_diffrn_radiation_type MoK\a
_diffrn_radiation_wavelength 0.71069
_diffrn_reflns_av_R_equivalents 0.1297
_diffrn_reflns_av_sigmaI/netI 0.2303
_diffrn_reflns_limit_h_max 9
_diffrn_reflns_limit_h_min -17
_diffrn_reflns_limit_k_max 15
_diffrn_reflns_limit_k_min -22
_diffrn_reflns_limit_l_max 27
_diffrn_reflns_limit_l_min -27
_diffrn_reflns_number 18950
_diffrn_reflns_theta_full 26.25
_diffrn_reflns_theta_max 26.25
_diffrn_reflns_theta_min 3.75
_exptl_absorpt_coefficient_mu 0.718
_exptl_absorpt_correction_T_max 1.00000
_exptl_absorpt_correction_T_min 0.79948
_exptl_absorpt_correction_type multi-scan
_exptl_absorpt_process_details
;
CrysAlisPro, Agilent Technologies,
Version 1.171.34.49 (release 20-01-2011 CrysAlis171 .NET)
(compiled Jan 20 2011,15:58:25)
Empirical absorption correction using spherical harmonics,
implemented in SCALE3 ABSPACK scaling algorithm.
;
_exptl_crystal_colour red
_exptl_crystal_density_diffrn 1.611
_exptl_crystal_density_method 'not measured'
_exptl_crystal_description block
_exptl_crystal_F_000 2588
_exptl_crystal_size_max 0.60
_exptl_crystal_size_mid 0.06
_exptl_crystal_size_min 0.05
_refine_diff_density_max 1.765
_refine_diff_density_min -0.633
_refine_diff_density_rms 0.119
_refine_ls_extinction_method none
_refine_ls_goodness_of_fit_ref 1.029
_refine_ls_hydrogen_treatment constr
_refine_ls_matrix_type full
_refine_ls_number_parameters 694
_refine_ls_number_reflns 10703
_refine_ls_number_restraints 0
_refine_ls_restrained_S_all 1.029
_refine_ls_R_factor_all 0.2242
_refine_ls_R_factor_gt 0.0998
_refine_ls_shift/su_max 0.001
_refine_ls_shift/su_mean 0.000
_refine_ls_structure_factor_coef Fsqd
_refine_ls_weighting_details 'calc w=1/[\s^2^(Fo^2^)+(0.0888P)^2^+0.0000P] where P=(Fo^2^+2Fc^2^)/3'
_refine_ls_weighting_scheme calc
_refine_ls_wR_factor_gt 0.2135
_refine_ls_wR_factor_ref 0.2951
_reflns_number_gt 3988
_reflns_number_total 10703
_reflns_threshold_expression >2sigma(I)
_cod_data_source_file c3dt51164b.txt
_cod_data_source_block 7a
_cod_original_cell_volume 5346.0(6)
_cod_database_code 7023874

loop_
_symmetry_equiv_pos_as_xyz
'x, y, z'
'-x+1/2, y+1/2, -z+1/2'
'-x, -y, -z'
'x-1/2, -y-1/2, z-1/2'

loop_
_atom_site_label
_atom_site_type_symbol
_atom_site_fract_x
_atom_site_fract_y
_atom_site_fract_z
_atom_site_U_iso_or_equiv
_atom_site_adp_type
_atom_site_occupancy
_atom_site_symmetry_multiplicity
_atom_site_calc_flag
_atom_site_refinement_flags
C22 C 0.3200(9) 0.0352(7) 0.1642(7) 0.080(4) Uani 1 1 d .
H22 H 0.3784 0.0544 0.1559 0.095 Uiso 1 1 calc R
C12 C 0.6357(8) 0.0601(6) 0.3750(5) 0.064(3) Uani 1 1 d .
H12 H 0.5965 0.1029 0.3732 0.076 Uiso 1 1 calc R
C7 C 0.5975(13) 0.0129(9) 0.1943(10) 0.109(6) Uani 1 1 d .
H7 H 0.6260 0.0512 0.2206 0.131 Uiso 1 1 calc R
C42 C 0.5737(9) 0.3033(7) 0.3781(6) 0.067(3) Uani 1 1 d .
C38 C 0.7049(8) 0.2737(6) 0.3253(6) 0.063(3) Uani 1 1 d .
C37 C 0.7210(8) 0.2588(7) 0.2646(6) 0.068(3) Uani 1 1 d .
C36 C 0.8121(9) 0.2423(8) 0.2545(8) 0.084(4) Uani 1 1 d .
H36 H 0.8665 0.2416 0.2868 0.100 Uiso 1 1 calc R
C43 C 0.4701(9) 0.3107(6) 0.3691(6) 0.063(3) Uani 1 1 d .
C28 C 0.4682(8) 0.4215(7) 0.1751(5) 0.066(3) Uani 1 1 d .
C20 C 0.1476(13) 0.0185(9) 0.1366(12) 0.132(8) Uani 1 1 d .
H20 H 0.0869 0.0246 0.1101 0.159 Uiso 1 1 calc R
C26 C 0.3183(10) 0.3804(8) 0.0942(6) 0.088(4) Uani 1 1 d .
H26 H 0.3107 0.4284 0.0770 0.105 Uiso 1 1 calc R
C24 C 0.2670(10) 0.2570(8) 0.0962(7) 0.091(5) Uani 1 1 d .
H24 H 0.2253 0.2179 0.0796 0.109 Uiso 1 1 calc R
C32 C 0.5915(9) 0.4484(7) 0.2573(6) 0.067(3) Uani 1 1 d .
H32 H 0.6324 0.4325 0.2935 0.080 Uiso 1 1 calc R
C29 C 0.4719(11) 0.4924(7) 0.1522(6) 0.084(4) Uani 1 1 d .
H29 H 0.4309 0.5066 0.1155 0.101 Uiso 1 1 calc R
C21 C 0.2355(13) 0.0390(8) 0.1167(7) 0.101(5) Uani 1 1 d .
H21 H 0.2370 0.0532 0.0766 0.121 Uiso 1 1 calc R
C47 C 0.3181(9) 0.3056(7) 0.2947(7) 0.082(4) Uani 1 1 d .
C13 C 0.3303(9) 0.0922(7) 0.3498(7) 0.082(4) Uani 1 1 d .
H13 H 0.3186 0.1198 0.3134 0.098 Uiso 1 1 calc R
C17 C 0.4122(8) -0.0031(7) 0.4079(7) 0.075(4) Uani 1 1 d .
H17 H 0.4533 -0.0450 0.4121 0.089 Uiso 1 1 calc R
C9 C 0.7497(10) -0.0625(8) 0.3805(7) 0.094(5) Uani 1 1 d .
H9 H 0.7863 -0.1067 0.3826 0.113 Uiso 1 1 calc R
C40 C 0.7411(11) 0.2907(8) 0.4344(7) 0.094(5) Uani 1 1 d .
H40 H 0.7874 0.2920 0.4711 0.113 Uiso 1 1 calc R
C18 C 0.2369(8) -0.0143(6) 0.2339(8) 0.086(5) Uani 1 1 d .
H18 H 0.2360 -0.0329 0.2729 0.103 Uiso 1 1 calc R
C27 C 0.3979(8) 0.3635(7) 0.1434(5) 0.066(3) Uani 1 1 d .
C35 C 0.8226(11) 0.2269(9) 0.1961(9) 0.105(5) Uani 1 1 d .
H35 H 0.8843 0.2155 0.1880 0.126 Uiso 1 1 calc R
C11 C 0.7290(8) 0.0613(7) 0.4103(6) 0.073(4) Uani 1 1 d .
H11 H 0.7520 0.1040 0.4330 0.087 Uiso 1 1 calc R
C31 C 0.6021(11) 0.5200(7) 0.2389(7) 0.086(4) Uani 1 1 d .
H31 H 0.6492 0.5524 0.2607 0.103 Uiso 1 1 calc R
C2 C 0.4812(6) 0.1140(7) 0.2672(4) 0.047(3) Uani 1 1 d .
C23 C 0.3411(9) 0.2433(7) 0.1446(6) 0.078(4) Uani 1 1 d .
H23 H 0.3462 0.1953 0.1616 0.094 Uiso 1 1 calc R
C14 C 0.2829(11) 0.1129(8) 0.3943(7) 0.088(4) Uani 1 1 d .
H14 H 0.2344 0.1499 0.3871 0.106 Uiso 1 1 calc R
C44 C 0.4157(12) 0.3183(8) 0.4144(7) 0.093(4) Uani 1 1 d .
H44 H 0.4493 0.3234 0.4549 0.111 Uiso 1 1 calc R
C46 C 0.2675(11) 0.3096(8) 0.3425(8) 0.094(5) Uani 1 1 d .
H46 H 0.1990 0.3060 0.3337 0.113 Uiso 1 1 calc R
C4 C 0.5235(17) -0.0995(11) 0.1180(11) 0.145(8) Uani 1 1 d .
H4 H 0.4950 -0.1357 0.0897 0.174 Uiso 1 1 calc R
C25 C 0.2532(10) 0.3239(10) 0.0729(7) 0.100(5) Uani 1 1 d .
H25 H 0.1991 0.3335 0.0415 0.120 Uiso 1 1 calc R
C15 C 0.3073(11) 0.0789(10) 0.4499(8) 0.097(5) Uani 1 1 d .
H15 H 0.2807 0.0952 0.4829 0.116 Uiso 1 1 calc R
C30 C 0.5378(12) 0.5421(8) 0.1850(7) 0.098(5) Uani 1 1 d .
H30 H 0.5398 0.5914 0.1712 0.117 Uiso 1 1 calc R
C1 C 0.4344(8) -0.1086(6) 0.2993(6) 0.067(3) Uani 1 1 d .
C41 C 0.6411(9) 0.3044(7) 0.4341(5) 0.078(4) Uani 1 1 d .
H41 H 0.6201 0.3141 0.4706 0.093 Uiso 1 1 calc R
C34 C 0.7435(13) 0.2283(9) 0.1509(8) 0.101(5) Uani 1 1 d .
H34 H 0.7508 0.2174 0.1112 0.122 Uiso 1 1 calc R
C16 C 0.3720(11) 0.0200(10) 0.4561(7) 0.094(5) Uani 1 1 d .
H16 H 0.3890 -0.0047 0.4937 0.112 Uiso 1 1 calc R
C39 C 0.7698(9) 0.2754(7) 0.3802(7) 0.085(5) Uani 1 1 d .
H39 H 0.8361 0.2658 0.3808 0.102 Uiso 1 1 calc R
C10 C 0.7877(8) -0.0003(7) 0.4119(6) 0.072(4) Uani 1 1 d .
H10 H 0.8524 0.0002 0.4339 0.087 Uiso 1 1 calc R
C6 C 0.6324(19) 0.0020(10) 0.1419(13) 0.166(10) Uani 1 1 d .
H6 H 0.6791 0.0338 0.1307 0.199 Uiso 1 1 calc R
C19 C 0.1511(9) -0.0087(8) 0.1921(10) 0.102(6) Uani 1 1 d .
H19 H 0.0930 -0.0247 0.2030 0.123 Uiso 1 1 calc R
C33 C 0.6508(11) 0.2456(7) 0.1611(7) 0.082(4) Uani 1 1 d .
H33 H 0.5963 0.2465 0.1288 0.099 Uiso 1 1 calc R
C8 C 0.6579(9) -0.0591(7) 0.3462(7) 0.093(5) Uani 1 1 d .
H8 H 0.6345 -0.1015 0.3232 0.112 Uiso 1 1 calc R
C45 C 0.3157(12) 0.3187(9) 0.4029(7) 0.097(5) Uani 1 1 d .
H45 H 0.2811 0.3248 0.4343 0.116 Uiso 1 1 calc R
C3 C 0.4914(12) -0.0880(9) 0.1738(9) 0.106(5) Uani 1 1 d .
H3 H 0.4471 -0.1216 0.1857 0.127 Uiso 1 1 calc R
C5 C 0.5963(19) -0.0560(13) 0.1083(11) 0.156(9) Uani 1 1 d .
H5 H 0.6243 -0.0675 0.0747 0.187 Uiso 1 1 calc R
N1 N 0.4215(9) -0.1709(6) 0.3097(6) 0.103(4) Uani 1 1 d .
N5 N 0.3234(7) 0.0066(5) 0.2200(4) 0.064(3) Uani 1 1 d .
N4 N 0.5252(8) -0.0274(7) 0.2108(5) 0.077(3) Uani 1 1 d .
N6 N 0.3925(7) 0.0349(5) 0.3545(5) 0.061(2) Uani 1 1 d .
N3 N 0.5990(7) -0.0012(5) 0.3427(4) 0.061(3) Uani 1 1 d .
N11 N 0.4154(6) 0.3038(4) 0.3100(4) 0.055(2) Uani 1 1 d .
N10 N 0.6072(6) 0.2871(4) 0.3256(4) 0.053(2) Uani 1 1 d .
N9 N 0.6414(7) 0.2613(5) 0.2195(5) 0.066(3) Uani 1 1 d .
N7 N 0.4075(6) 0.2949(5) 0.1693(4) 0.057(2) Uani 1 1 d .
N8 N 0.5259(6) 0.3982(5) 0.2268(4) 0.057(2) Uani 1 1 d .
N2 N 0.4904(6) 0.1748(5) 0.2585(4) 0.053(2) Uani 1 1 d .
F1 F 0.4937(9) 0.2444(6) 0.9953(6) 0.183(5) Uani 1 1 d .
F6 F 0.4285(6) 0.3495(7) 0.9597(6) 0.177(5) Uani 1 1 d .
F2 F 0.5231(13) 0.2930(8) 0.9138(5) 0.214(6) Uani 1 1 d .
F4 F 0.5765(8) 0.3947(6) 0.9618(5) 0.166(5) Uani 1 1 d .
F3 F 0.6377(7) 0.2909(7) 0.9980(6) 0.182(5) Uani 1 1 d .
F5 F 0.5436(8) 0.3479(6) 1.0476(4) 0.150(4) Uani 1 1 d .
P1 P 0.5326(3) 0.3202(2) 0.9801(2) 0.0896(13) Uani 1 1 d .
Ru1 Ru 0.45966(6) 0.00195(5) 0.28263(5) 0.0588(3) Uani 1 1 d .
Ru2 Ru 0.51225(6) 0.28647(5) 0.24855(4) 0.0531(3) Uani 1 1 d .
P2 P 0.8599(5) 0.0502(5) 0.0632(3) 0.132(2) Uani 1 1 d .
F9 F 0.9152(18) -0.0159(9) 0.0925(12) 0.297(11) Uani 1 1 d .
F7 F 0.828(2) 0.060(2) 0.1214(9) 0.350(13) Uani 1 1 d .
F8 F 0.7814(18) 0.015(3) 0.0280(13) 0.49(3) Uani 1 1 d .
F10 F 0.920(2) 0.0473(19) 0.0214(10) 0.344(16) Uani 1 1 d .
F11 F 0.9342(19) 0.1012(11) 0.096(2) 0.365(17) Uani 1 1 d .
F12 F 0.802(3) 0.115(2) 0.0452(10) 0.45(2) Uani 1 1 d .
O2 O 0.4789(14) -0.2586(15) 0.4264(8) 0.272(11) Uani 1 1 d .
O3 O 0.3752(19) -0.3192(10) 0.2671(10) 0.293(11) Uani 1 1 d .
O1 O 0.529(2) 0.1649(16) 0.4896(17) 0.43(2) Uani 1 1 d .

loop_
_atom_site_aniso_label
_atom_site_aniso_U_11
_atom_site_aniso_U_22
_atom_site_aniso_U_33
_atom_site_aniso_U_23
_atom_site_aniso_U_13
_atom_site_aniso_U_12
C22 0.070(8) 0.068(8) 0.093(10) 0.011(8) -0.002(7) -0.014(7)
C12 0.056(6) 0.041(6) 0.088(9) -0.001(6) 0.000(6) 0.004(6)
C7 0.083(10) 0.088(12) 0.150(18) -0.019(12) 0.007(11) 0.018(10)
C42 0.071(8) 0.064(8) 0.061(8) 0.003(6) -0.002(6) -0.013(7)
C38 0.063(7) 0.051(7) 0.073(9) 0.018(6) 0.005(6) 0.006(6)
C37 0.060(7) 0.061(8) 0.084(10) 0.013(7) 0.015(7) 0.012(6)
C36 0.059(8) 0.087(10) 0.104(12) 0.026(9) 0.015(7) 0.004(7)
C43 0.067(7) 0.061(7) 0.059(8) 0.001(6) 0.004(6) 0.002(6)
C28 0.071(7) 0.068(8) 0.058(8) 0.025(6) 0.008(6) 0.031(7)
C20 0.081(11) 0.074(11) 0.21(2) 0.046(13) -0.042(14) -0.004(9)
C26 0.090(9) 0.086(10) 0.079(10) 0.020(8) 0.000(8) 0.021(9)
C24 0.076(8) 0.080(10) 0.100(11) 0.022(9) -0.023(8) -0.007(8)
C32 0.087(8) 0.060(8) 0.056(7) -0.003(6) 0.021(6) -0.002(7)
C29 0.107(10) 0.067(9) 0.067(9) 0.020(7) -0.011(8) 0.010(8)
C21 0.115(12) 0.098(12) 0.076(10) 0.021(9) -0.011(9) -0.007(11)
C47 0.067(8) 0.062(8) 0.113(12) 0.032(8) 0.010(8) 0.004(7)
C13 0.085(9) 0.059(8) 0.104(12) 0.004(8) 0.026(8) 0.019(7)
C17 0.053(7) 0.062(8) 0.108(12) 0.010(8) 0.014(7) -0.006(6)
C9 0.067(8) 0.072(9) 0.137(14) 0.025(9) 0.004(8) 0.027(8)
C40 0.093(10) 0.100(11) 0.075(11) -0.015(9) -0.016(8) -0.003(9)
C18 0.049(7) 0.050(7) 0.162(15) -0.002(8) 0.027(8) -0.015(6)
C27 0.077(8) 0.066(8) 0.048(7) -0.007(6) -0.001(6) 0.011(7)
C35 0.081(10) 0.108(12) 0.137(16) 0.040(12) 0.048(11) 0.037(9)
C11 0.060(7) 0.075(9) 0.074(9) 0.012(7) -0.007(6) -0.019(7)
C31 0.108(11) 0.049(7) 0.098(11) 0.005(7) 0.013(9) -0.009(8)
C2 0.027(5) 0.063(7) 0.047(6) -0.013(5) 0.003(4) 0.012(5)
C23 0.084(8) 0.060(8) 0.077(9) -0.002(7) -0.013(7) 0.004(7)
C14 0.099(10) 0.088(11) 0.080(11) -0.001(9) 0.021(9) 0.001(9)
C44 0.110(11) 0.100(11) 0.065(10) -0.009(8) 0.011(8) 0.029(10)
C46 0.080(9) 0.096(11) 0.107(13) 0.034(10) 0.023(9) 0.025(8)
C4 0.167(19) 0.091(14) 0.18(2) -0.079(15) 0.040(17) 0.006(13)
C25 0.079(9) 0.117(13) 0.085(11) -0.008(10) -0.028(8) 0.034(10)
C15 0.089(10) 0.111(12) 0.094(13) -0.034(10) 0.029(9) 0.017(10)
C30 0.138(13) 0.070(9) 0.086(11) 0.043(8) 0.024(10) 0.025(10)
C1 0.053(6) 0.039(6) 0.105(10) 0.011(7) 0.003(6) -0.007(6)
C41 0.083(9) 0.107(11) 0.040(7) 0.006(7) 0.004(6) 0.013(8)
C34 0.113(12) 0.103(12) 0.094(12) 0.037(10) 0.033(10) 0.028(11)
C16 0.073(9) 0.116(13) 0.083(11) 0.004(10) -0.007(8) -0.016(10)
C39 0.051(7) 0.077(9) 0.107(12) 0.017(9) -0.029(7) 0.014(7)
C10 0.039(6) 0.074(9) 0.096(10) 0.020(7) -0.008(6) 0.008(7)
C6 0.24(3) 0.063(11) 0.24(3) -0.006(14) 0.15(2) -0.028(13)
C19 0.043(7) 0.072(10) 0.184(18) 0.011(11) 0.002(9) 0.008(7)
C33 0.092(10) 0.063(9) 0.088(11) 0.014(8) 0.006(8) 0.002(8)
C8 0.071(8) 0.056(8) 0.132(12) -0.009(8) -0.028(8) 0.030(7)
C45 0.117(12) 0.114(12) 0.066(10) 0.018(9) 0.031(9) 0.035(11)
C3 0.116(12) 0.072(10) 0.131(15) -0.025(10) 0.030(11) 0.006(9)
C5 0.18(2) 0.109(17) 0.20(2) -0.064(17) 0.090(19) 0.005(15)
N1 0.110(9) 0.053(7) 0.145(11) 0.012(7) 0.020(8) -0.012(7)
N5 0.084(7) 0.049(5) 0.054(6) 0.002(5) 0.004(5) -0.005(5)
N4 0.057(6) 0.081(8) 0.093(8) -0.001(7) 0.012(6) 0.014(6)
N6 0.069(6) 0.038(5) 0.079(7) 0.016(5) 0.018(5) -0.002(5)
N3 0.067(6) 0.042(5) 0.068(6) 0.011(4) 0.004(5) 0.011(5)
N11 0.063(6) 0.042(5) 0.059(6) -0.004(4) 0.007(5) 0.013(5)
N10 0.058(5) 0.033(4) 0.063(6) 0.009(4) -0.001(4) 0.007(4)
N9 0.064(6) 0.051(6) 0.079(8) 0.017(5) 0.001(5) -0.003(5)
N7 0.057(5) 0.040(5) 0.069(6) 0.007(5) -0.001(5) 0.012(5)
N8 0.071(6) 0.043(5) 0.052(6) 0.004(4) 0.000(5) 0.011(5)
N2 0.057(5) 0.039(5) 0.056(6) 0.001(4) -0.002(4) 0.014(5)
F1 0.230(13) 0.115(8) 0.193(12) 0.043(8) 0.012(10) -0.070(8)
F6 0.090(6) 0.195(11) 0.214(12) 0.019(10) -0.047(7) 0.020(7)
F2 0.338(19) 0.210(13) 0.094(9) -0.035(8) 0.042(10) -0.048(13)
F4 0.176(9) 0.129(8) 0.174(10) 0.061(7) -0.011(8) -0.069(7)
F3 0.105(7) 0.210(12) 0.220(13) 0.070(10) 0.008(8) 0.038(8)
F5 0.184(9) 0.178(10) 0.081(6) -0.008(7) 0.011(6) -0.030(8)
P1 0.078(2) 0.089(3) 0.090(3) 0.022(2) -0.012(2) -0.016(2)
Ru1 0.0531(5) 0.0408(5) 0.0778(7) 0.0015(5) 0.0020(5) -0.0029(4)
Ru2 0.0586(6) 0.0400(5) 0.0540(6) 0.0056(4) -0.0045(4) 0.0041(4)
P2 0.125(4) 0.176(6) 0.102(4) 0.020(4) 0.038(3) 0.052(5)
F9 0.36(3) 0.137(12) 0.41(3) 0.096(16) 0.11(2) 0.024(14)
F7 0.38(3) 0.53(4) 0.136(15) 0.04(2) 0.064(18) -0.01(3)
F8 0.185(18) 0.87(8) 0.36(3) -0.31(4) -0.06(2) 0.04(3)
F10 0.38(3) 0.49(4) 0.24(2) 0.13(2) 0.22(2) 0.20(3)
F11 0.26(2) 0.178(17) 0.67(6) -0.03(3) 0.14(3) -0.019(16)
F12 0.58(4) 0.58(5) 0.186(19) 0.01(2) 0.05(2) 0.49(4)
O2 0.237(18) 0.43(3) 0.139(14) 0.039(17) 0.007(13) 0.16(2)
O3 0.44(3) 0.150(14) 0.26(2) -0.018(14) 0.01(2) -0.032(19)
O1 0.35(3) 0.29(3) 0.56(6) 0.15(3) -0.13(4) -0.04(3)

loop_
_atom_type_symbol
_atom_type_description
_atom_type_scat_dispersion_real
_atom_type_scat_dispersion_imag
_atom_type_scat_source
C C 0.0033 0.0016 'International Tables Vol C Tables 4.2.6.8 and 6.1.1.4'
H H 0.0000 0.0000 'International Tables Vol C Tables 4.2.6.8 and 6.1.1.4'
N N 0.0061 0.0033 'International Tables Vol C Tables 4.2.6.8 and 6.1.1.4'
F F 0.0171 0.0103 'International Tables Vol C Tables 4.2.6.8 and 6.1.1.4'
P P 0.1023 0.0942 'International Tables Vol C Tables 4.2.6.8 and 6.1.1.4'
Ru Ru -1.2594 0.8363 'International Tables Vol C Tables 4.2.6.8 and 6.1.1.4'
O O 0.0106 0.0060 'International Tables Vol C Tables 4.2.6.8 and 6.1.1.4'

loop_
_geom_angle_atom_site_label_1
_geom_angle_atom_site_label_2
_geom_angle_atom_site_label_3
_geom_angle
N5 C22 C21 125.6(13)
N3 C12 C11 122.0(10)
N4 C7 C6 124.8(17)
N10 C42 C41 118.8(11)
N10 C42 C43 114.0(10)
C41 C42 C43 126.9(13)
C39 C38 N10 117.8(13)
C39 C38 C37 130.3(12)
N10 C38 C37 111.9(10)
N9 C37 C36 122.6(14)
N9 C37 C38 116.1(11)
C36 C37 C38 121.3(13)
C37 C36 C35 118.8(14)
C44 C43 N11 115.2(11)
C44 C43 C42 126.4(12)
N11 C43 C42 118.2(12)
N8 C28 C29 123.3(12)
N8 C28 C27 114.7(10)
C29 C28 C27 122.0(10)
C19 C20 C21 120.8(15)
C25 C26 C27 117.9(12)
C25 C24 C23 120.7(13)
C31 C32 N8 124.8(12)
C28 C29 C30 117.8(11)
C22 C21 C20 112.8(15)
N11 C47 C46 116.8(13)
N6 C13 C14 123.9(14)
N6 C17 C16 120.0(13)
C8 C9 C10 118.7(12)
C39 C40 C41 119.4(12)
N5 C18 C19 121.4(15)
N7 C27 C26 121.1(11)
N7 C27 C28 115.1(9)
C26 C27 C28 123.4(11)
C34 C35 C36 119.1(14)
C10 C11 C12 119.4(11)
C32 C31 C30 115.8(12)
N2 C2 Ru1 178.3(9)
N7 C23 C24 123.7(12)
C13 C14 C15 118.7(15)
C45 C44 C43 123.3(13)
C45 C46 C47 121.9(14)
C5 C4 C3 116.3(18)
C24 C25 C26 120.0(12)
C14 C15 C16 118.1(15)
C29 C30 C31 121.1(12)
N1 C1 Ru1 178.7(12)
C42 C41 C40 118.8(13)
C35 C34 C33 122.2(16)
C17 C16 C15 120.9(15)
C38 C39 C40 122.4(13)
C9 C10 C11 118.3(10)
C5 C6 C7 116(2)
C20 C19 C18 122.0(16)
N9 C33 C34 118.1(13)
N3 C8 C9 125.3(12)
C44 C45 C46 117.3(14)
N4 C3 C4 120.5(16)
C6 C5 C4 126(2)
C22 N5 C18 116.8(11)
C22 N5 Ru1 119.2(9)
C18 N5 Ru1 123.9(10)
C7 N4 C3 115.9(15)
C7 N4 Ru1 123.2(12)
C3 N4 Ru1 120.7(11)
C13 N6 C17 118.0(12)
C13 N6 Ru1 122.5(9)
C17 N6 Ru1 119.5(9)
C8 N3 C12 116.1(10)
C8 N3 Ru1 122.7(8)
C12 N3 Ru1 120.9(7)
C47 N11 C43 125.3(12)
C47 N11 Ru2 125.6(9)
C43 N11 Ru2 109.1(8)
C42 N10 C38 122.8(10)
C42 N10 Ru2 117.9(7)
C38 N10 Ru2 119.3(8)
C37 N9 C33 119.2(11)
C37 N9 Ru2 114.2(9)
C33 N9 Ru2 126.6(9)
C23 N7 C27 116.4(9)
C23 N7 Ru2 127.9(8)
C27 N7 Ru2 115.3(7)
C28 N8 C32 117.1(10)
C28 N8 Ru2 115.8(8)
C32 N8 Ru2 127.0(7)
C2 N2 Ru2 176.1(8)
F6 P1 F1 90.7(7)
F6 P1 F3 177.8(8)
F1 P1 F3 90.1(7)
F6 P1 F2 85.9(8)
F1 P1 F2 88.2(7)
F3 P1 F2 92.1(9)
F6 P1 F4 91.7(6)
F1 P1 F4 176.1(8)
F3 P1 F4 87.5(6)
F2 P1 F4 88.8(7)
F6 P1 F5 94.7(7)
F1 P1 F5 92.1(7)
F3 P1 F5 87.3(7)
F2 P1 F5 179.4(8)
F4 P1 F5 90.9(6)
C1 Ru1 C2 178.1(4)
C1 Ru1 N4 90.9(5)
C2 Ru1 N4 90.8(4)
C1 Ru1 N6 90.7(4)
C2 Ru1 N6 87.6(4)
N4 Ru1 N6 178.3(4)
C1 Ru1 N5 89.6(4)
C2 Ru1 N5 89.6(3)
N4 Ru1 N5 88.5(4)
N6 Ru1 N5 91.0(4)
C1 Ru1 N3 91.6(4)
C2 Ru1 N3 89.3(3)
N4 Ru1 N3 89.6(4)
N6 Ru1 N3 90.9(4)
N5 Ru1 N3 177.8(4)
N10 Ru2 N2 89.9(3)
N10 Ru2 N7 174.9(3)
N2 Ru2 N7 94.0(3)
N10 Ru2 N8 97.1(3)
N2 Ru2 N8 172.7(3)
N7 Ru2 N8 79.1(3)
N10 Ru2 N9 78.5(4)
N2 Ru2 N9 88.9(4)
N7 Ru2 N9 104.8(4)
N8 Ru2 N9 90.5(4)
N10 Ru2 N11 80.5(4)
N2 Ru2 N11 86.8(3)
N7 Ru2 N11 96.5(4)
N8 Ru2 N11 96.3(3)
N9 Ru2 N11 158.6(4)
F8 P2 F10 96.9(19)
F8 P2 F12 82.5(19)
F10 P2 F12 103.2(17)
F8 P2 F11 169(2)
F10 P2 F11 84.1(17)
F12 P2 F11 87(2)
F8 P2 F7 102.3(18)
F10 P2 F7 160.3(19)
F12 P2 F7 83.9(15)
F11 P2 F7 77.8(17)
F8 P2 F9 100(2)
F10 P2 F9 86.3(13)
F12 P2 F9 170.0(15)
F11 P2 F9 91.2(14)
F7 P2 F9 86.1(13)

loop_
_geom_bond_atom_site_label_1
_geom_bond_atom_site_label_2
_geom_bond_distance
C22 N5 1.331(15)
C22 C21 1.411(17)
C12 N3 1.346(13)
C12 C11 1.370(13)
C7 N4 1.34(2)
C7 C6 1.36(3)
C42 N10 1.370(15)
C42 C41 1.398(14)
C42 C43 1.414(16)
C38 C39 1.361(16)
C38 N10 1.375(14)
C38 C37 1.436(17)
C37 N9 1.331(14)
C37 C36 1.358(16)
C36 C35 1.36(2)
C43 C44 1.379(18)
C43 N11 1.383(13)
C28 N8 1.326(12)
C28 C29 1.363(15)
C28 C27 1.492(16)
C20 C19 1.32(2)
C20 C21 1.42(2)
C26 C25 1.368(18)
C26 C27 1.419(15)
C24 C25 1.295(18)
C24 C23 1.350(15)
C32 C31 1.351(15)
C32 N8 1.352(13)
C29 C30 1.370(18)
C47 N11 1.320(14)
C47 C46 1.388(19)
C13 N6 1.323(14)
C13 C14 1.343(17)
C17 N6 1.345(15)
C17 C16 1.365(19)
C9 C8 1.344(15)
C9 C10 1.354(17)
C40 C39 1.370(19)
C40 C41 1.405(18)
C18 N5 1.346(15)
C18 C19 1.356(18)
C27 N7 1.343(13)
C35 C34 1.33(2)
C11 C10 1.360(15)
C31 C30 1.396(17)
C2 N2 1.109(13)
C2 Ru1 2.050(12)
C23 N7 1.335(13)
C14 C15 1.356(19)
C44 C45 1.355(18)
C46 C45 1.382(18)
C4 C5 1.32(3)
C4 C3 1.41(3)
C15 C16 1.365(18)
C1 N1 1.151(13)
C1 Ru1 2.040(11)
C34 C33 1.382(19)
C6 C5 1.31(3)
C33 N9 1.360(16)
C8 N3 1.304(13)
C3 N4 1.377(17)
N5 Ru1 2.108(9)
N4 Ru1 2.055(12)
N6 Ru1 2.086(10)
N3 Ru1 2.114(9)
N11 Ru2 2.119(9)
N10 Ru2 1.936(8)
N9 Ru2 2.068(11)
N7 Ru2 2.048(8)
N8 Ru2 2.059(9)
N2 Ru2 2.023(9)
F1 P1 1.513(10)
F6 P1 1.513(9)
F2 P1 1.529(12)
F4 P1 1.542(9)
F3 P1 1.520(10)
F5 P1 1.557(10)
P2 F8 1.36(2)
P2 F10 1.372(16)
P2 F12 1.408(19)
P2 F11 1.45(3)
P2 F7 1.46(2)
P2 F9 1.478(17)
